data_4105867
loop_
_publ_author_name
'Yanhui Guo'
'Hui Wu'
'Wei Zhou'
'Xuebin Yu'

_publ_section_title
;
 Dehydrogenation Tuning of Ammine Borohydrides Using Double-Metal Cations
;
_journal_name_full 'Journal of the American Chemical Society'
_journal_page_first 4690
_journal_page_last 4693
_journal_paper_doi 10.1021/ja1105893
_journal_volume 133
_journal_year 2011
_chemical_formula_sum 'Al B5 H38 Li2 N6'
_chemical_formula_weight 217.26
_space_group_IT_number 165
_symmetry_cell_setting trigonal
_symmetry_Int_Tables_number 165
_symmetry_space_group_name_Hall '-P 3 2"c'
_symmetry_space_group_name_H-M 'P -3 c 1'
_audit_creation_date 2010-10-20
_audit_creation_method GSAS2CIF
_cell_angle_alpha 90.0
_cell_angle_beta 90.0
_cell_angle_gamma 120.0
_cell_formula_units_Z 2
_cell_length_a 7.79779(6)
_cell_length_b 7.79779
_cell_length_c 15.96933(17)
_cell_measurement_temperature 298
_cell_measurement_theta_max 82.33294
_cell_measurement_theta_min 2.68669
_cell_volume 840.931(11)
_computing_structure_refinement GSAS
_diffrn_ambient_temperature 298
_diffrn_radiation_polarisn_ratio 0.99
_diffrn_radiation_probe x-ray
_diffrn_radiation_type synchrotron
_diffrn_radiation_wavelength 1.2372
_pd_calc_method 'Rietveld Refinement'
_pd_meas_2theta_range_inc 0.00375
_pd_meas_2theta_range_max 82.33294
_pd_meas_2theta_range_min 2.68669
_pd_proc_2theta_range_inc 0.00375
_pd_proc_2theta_range_max 82.35044
_pd_proc_2theta_range_min 2.70419
_pd_proc_ls_prof_R_factor 0.0138
_pd_proc_ls_prof_wR_expected 0.0095
_pd_proc_ls_prof_wR_factor 0.0184
_refine_ls_goodness_of_fit_all 1.795
_refine_ls_matrix_type full
_refine_ls_number_parameters 38
_refine_ls_number_restraints 1
_refine_ls_R_Fsqd_factor 0.06010
_refine_ls_shift/su_max 0.01
_refine_ls_shift/su_mean 0.00
_reflns_d_resolution_high 0.941
_reflns_d_resolution_low 7.985
_reflns_limit_h_max 7
_reflns_limit_h_min 0
_reflns_limit_k_max 4
_reflns_limit_k_min 0
_reflns_limit_l_max 17
_reflns_limit_l_min -16
_reflns_number_total 360
_cod_data_source_file ja1105893_si_002.cif
_cod_data_source_block test
_cod_original_cell_volume 840.932(14)
_cod_database_code 4105867

loop_
_symmetry_equiv_pos_as_xyz
x,y,z
-y,x-y,z
-x+y,-x,z
y,x,-z+1/2
x-y,-y,-z+1/2
-x,-x+y,-z+1/2
-x,-y,-z
y,-x+y,-z
x-y,x,-z
-y,-x,z+1/2
-x+y,y,z+1/2
x,x-y,z+1/2

loop_
_atom_site_type_symbol
_atom_site_label
_atom_site_fract_x
_atom_site_fract_y
_atom_site_fract_z
_atom_site_occupancy
_atom_site_thermal_displace_type
_atom_site_U_iso_or_equiv
_atom_site_symmetry_multiplicity
N N1 0.1706 0.93181 0.57508 1.0 Uiso 0.03552 12
H H1 0.12053 0.86782 0.63328 1.0 Uiso 0.04592 12
H H2 0.21047 0.83979 0.54469 1.0 Uiso 0.04592 12
H H3 0.30277 1.06059 0.58676 1.0 Uiso 0.04592 12
B B2 0.62513 0.62513 0.25 1.0 Uiso 0.02247 6
H H4 0.58223 0.48199 0.29553 1.0 Uiso 0.0663 12
H H5 0.66373 0.77047 0.29334 1.0 Uiso 0.0663 12
B B1 0.33333 0.66667 0.45445 1.0 Uiso 0.0238 4
H H6 0.33333 0.66667 0.53148 1.0 Uiso 0.06293 4
H H7 0.36923 0.83001 0.42874 1.0 Uiso 0.06293 12
Al Al 0.0 0.0 0.5 1.0 Uiso 0.01549 2
Li Li 0.33333 0.66667 0.28642 1.0 Uiso 0.03245 4

loop_
_atom_type_symbol
_atom_type_number_in_cell
_atom_type_scat_dispersion_real
_atom_type_scat_dispersion_imag
_atom_type_scat_Cromer_Mann_a1
_atom_type_scat_Cromer_Mann_a2
_atom_type_scat_Cromer_Mann_a3
_atom_type_scat_Cromer_Mann_a4
_atom_type_scat_Cromer_Mann_b1
_atom_type_scat_Cromer_Mann_b2
_atom_type_scat_Cromer_Mann_b3
_atom_type_scat_Cromer_Mann_b4
_atom_type_scat_Cromer_Mann_c
_atom_type_scat_source
N 12.0 0.000 0.000 12.2126 0.00570 3.13220 9.89330 2.01250 28.9975 1.16630 0.58260 -11.529 International_Tables_Vol_C
H 76.0 0.000 0.000 0.49300 10.5109 0.32291 26.1257 0.14019 3.14236 0.04081 57.7997 0.00304 International_Tables_Vol_C
B 10.0 0.000 0.000 2.05450 23.2185 1.33260 1.02100 1.09790 60.3498 0.70680 0.14030 -0.1932 International_Tables_Vol_C
Al 2.0 0.000 0.000 6.42020 3.03870 1.90020 0.74260 1.59360 31.5472 1.96460 85.0886 1.11510 International_Tables_Vol_C
Li 4.0 0.000 0.000 1.12820 3.95460 0.75080 1.05240 0.61750 85.3905 0.46530 168.261 0.03770 International_Tables_Vol_C

loop_
_geom_angle_atom_site_label_1
_geom_angle_atom_site_label_2
_geom_angle_atom_site_label_3
_geom_angle
_geom_angle_site_symmetry_1
_geom_angle_site_symmetry_3
_geom_angle_publ_flag
H1 N1 Al 120.8945(4) 1_555 1_565 n
H2 N1 Al 111.3887(6) 1_555 1_565 n
H3 N1 Al 108.33180(10) 1_555 1_565 n
N1 H1 H4 134.19130(10) 1_555 -3_556 n
N1 H1 H5 148.95920(10) 1_555 -3_556 n
H2 H1 H4 96.7402(5) 1_555 -3_556 n
H2 H1 H5 130.42990(30) 1_555 -3_556 n
H3 H1 H4 132.81810(10) 1_555 -3_556 n
H3 H1 H5 169.5257 1_555 -3_556 n
B2 H1 H4 28.9574 4_555 -3_556 n
B2 H1 H5 29.59360(10) 4_555 -3_556 n
H4 H1 H5 52.33500(20) -3_556 -3_556 n
N1 H2 H3 109.2308(4) 1_555 -2_456 n
N1 H2 B1 170.1597 1_555 1_555 n
H1 H2 H3 128.5805(6) 1_555 -2_456 n
H3 H2 H3 123.56840(20) 1_555 -2_456 n
H3 H2 H6 129.6544 1_555 1_555 n
H3 H2 B1 66.6354(5) -2_456 1_555 n
H3 H2 H6 93.61590(20) -2_456 1_555 n
H3 H2 H7 57.2168(6) -2_456 1_555 n
N1 H3 H2 100.9951(4) 1_555 -3_666 n
N1 H3 H5 119.0975 1_555 -1_676 n
N1 H3 H7 137.20540(10) 1_555 -1_676 n
N1 H3 H7 157.99210(20) 1_555 -3_666 n
H1 H3 H2 137.92830(10) 1_555 -3_666 n
H1 H3 H5 86.8608(5) 1_555 -1_676 n
H1 H3 H7 133.67619(10) 1_555 -1_676 n
H1 H3 H7 157.40680(20) 1_555 -3_666 n
H2 H3 H2 91.5970(6) 1_555 -3_666 n
H2 H3 H5 144.9815 1_555 -1_676 n
H2 H3 H7 99.80600(10) 1_555 -1_676 n
H2 H3 H7 142.32260(30) 1_555 -3_666 n
H2 H3 H5 122.5921(6) -3_666 -1_676 n
H2 H3 H7 77.4354 -3_666 -1_676 n
H2 H3 H7 59.52650(20) -3_666 -3_666 n
H5 H3 H7 95.34030(10) -1_676 -1_676 n
H5 H3 H7 70.61150(30) -1_676 -3_666 n
H7 H3 H7 53.4422 -1_676 -3_666 n
H1 B2 H1 110.0606(6) 4_554 -2_556 n
H1 B2 H4 73.3607(5) 4_554 -5_556 n
H1 B2 H5 55.62910(30) 4_554 -5_556 n
H4 B2 H4 107.7240(4) 1_555 -5_556 n
H4 B2 H5 110.72680(30) 1_555 -5_556 n
H4 B2 H5 110.72680(30) -5_556 1_555 n
H4 B2 H5 109.4998(7) -5_556 -5_556 n
H5 B2 H5 108.66580(30) 1_555 -5_556 n
H1 H4 B2 77.6818(5) -2_556 1_555 n
H1 H4 H4 112.34630(30) -2_556 -5_556 n
H1 H4 H5 54.10170(10) -2_556 1_555 n
H1 H4 H5 72.3825(7) -2_556 -5_556 n
H1 H4 Li 111.13470(30) -2_556 -4_666 n
B2 H4 H4 36.13800(20) 1_555 -5_556 n
B2 H4 H5 34.63650(20) 1_555 -5_556 n
B2 H4 Li 96.6958(6) 1_555 -4_666 n
H4 H4 H5 60.86670(20) -5_556 1_555 n
H4 H4 H5 60.1094(4) -5_556 -5_556 n
H4 H4 Li 93.1937(7) -5_556 -4_666 n
H5 H4 H5 59.41100(20) 1_555 -5_556 n
H5 H4 Li 127.38790(20) 1_555 -4_666 n
H5 H4 Li 67.9805(4) -5_556 -4_666 n
H1 H5 H3 72.5359(5) -2_556 -1_676 n
H1 H5 B2 94.7773(4) -2_556 1_555 n
H1 H5 H4 73.56320(10) -2_556 1_555 n
H1 H5 H4 128.90260(30) -2_556 -5_556 n
H1 H5 H5 81.7358(7) -2_556 -5_556 n
H1 H5 Li 141.42780(20) -2_556 1_555 n
H3 H5 B2 156.3311 -1_676 1_555 n
H3 H5 H4 121.11120(30) -1_676 1_555 n
H3 H5 H4 148.23230(20) -1_676 -5_556 n
H3 H5 H5 151.29970(20) -1_676 -5_556 n
H3 H5 Li 91.6402 -1_676 1_555 n
B2 H5 H4 34.63670(20) 1_555 -5_556 n
B2 H5 H5 35.66710(20) 1_555 -5_556 n
B2 H5 Li 86.1739 1_555 1_555 n
H4 H5 H4 59.02390(20) 1_555 -5_556 n
H4 H5 H5 60.67020(20) 1_555 -5_556 n
H4 H5 Li 86.26 1_555 1_555 n
H4 H5 H5 59.9188(4) -5_556 -5_556 n
H4 H5 Li 56.80650(20) -5_556 1_555 n
H5 H5 Li 116.72240(20) -5_556 1_555 n
H2 B1 H2 89.4429(5) 1_555 2_665 n
H2 B1 H2 89.4428(5) 1_555 3_565 n
H2 B1 H7 96.21940(30) 1_555 2_665 n
H2 B1 H7 153.7423 1_555 3_565 n
H2 B1 H2 89.4416(5) 2_665 3_565 n
H2 B1 H6 54.3426(4) 2_665 1_555 n
H2 B1 H7 153.745 2_665 1_555 n
H2 B1 H7 65.0812(5) 2_665 2_665 n
H2 B1 H7 96.21540(30) 2_665 3_565 n
H2 B1 H6 54.3427(4) 3_565 1_555 n
H2 B1 H7 96.21720(30) 3_565 1_555 n
H2 B1 H7 153.7407 3_565 2_665 n
H2 B1 H7 65.0808(5) 3_565 3_565 n
H7 B1 H7 109.44430(20) 1_555 2_665 n
H7 B1 H7 109.44100(20) 1_555 3_565 n
H7 B1 H7 109.43950(20) 2_665 3_565 n
H2 H6 H2 118.9244 1_555 2_665 n
H2 H6 H2 118.9241 1_555 3_565 n
H2 H6 H7 91.18320(10) 1_555 2_665 n
H2 H6 H7 127.70230(20) 1_555 3_565 n
H2 H6 H2 118.921 2_665 3_565 n
H2 H6 B1 95.99520(10) 2_665 1_555 n
H2 H6 H7 127.70120(20) 2_665 1_555 n
H2 H6 H7 67.89640(30) 2_665 2_665 n
H2 H6 H7 91.18050(10) 2_665 3_565 n
H2 H6 B1 95.99520(10) 3_565 1_555 n
H2 H6 H7 91.18160(10) 3_565 1_555 n
H2 H6 H7 127.70000(20) 3_565 2_665 n
H2 H6 H7 67.89570(30) 3_565 3_565 n
H7 H6 H7 59.9752(6) 1_555 2_665 n
H7 H6 H7 59.9747(6) 1_555 3_565 n
H7 H6 H7 59.9745(6) 2_665 3_565 n
H2 H7 H3 127.80560(20) 1_555 -1_676 n
H2 H7 H3 63.2566(4) 1_555 -2_456 n
H2 H7 H7 84.8418 1_555 2_665 n
H2 H7 H7 116.15160(20) 1_555 3_565 n
H3 H7 H3 165.83749(10) -1_676 -2_456 n
H3 H7 B1 93.202 -1_676 1_555 n
H3 H7 H6 95.79620(10) -1_676 1_555 n
H3 H7 H7 120.9805 -1_676 2_665 n
H3 H7 H7 61.3752 -1_676 3_565 n
H3 H7 B1 96.8612 -2_456 1_555 n
H3 H7 H6 98.17560(10) -2_456 1_555 n
H3 H7 H7 65.1826 -2_456 2_665 n
H3 H7 H7 124.7566 -2_456 3_565 n
H6 H7 H7 60.01270(30) 1_555 2_665 n
H6 H7 H7 60.01370(30) 1_555 3_565 n
H7 H7 H7 60.0 2_665 3_565 n
N1 Al N1 89.2112(5) 1_545 2_665 n
N1 Al N1 89.2112(5) 1_545 3_455 n
N1 Al N1 179.9802 1_545 -1_566 n
N1 Al N1 90.7888(5) 1_545 -2_446 n
N1 Al N1 90.7888(5) 1_545 -3_656 n
N1 Al N1 89.2112(5) 2_665 3_455 n
N1 Al N1 90.7888(5) 2_665 -1_566 n
N1 Al N1 180.0 2_665 -2_446 n
N1 Al N1 90.7888(5) 2_665 -3_656 n
N1 Al N1 90.7888(5) 3_455 -1_566 n
N1 Al N1 90.7888(5) 3_455 -2_446 n
N1 Al N1 179.9657 3_455 -3_656 n
N1 Al N1 89.2112(5) -1_566 -2_446 n
N1 Al N1 89.2112(5) -1_566 -3_656 n
N1 Al N1 89.2112(5) -2_446 -3_656 n
H4 Li H4 84.0299(5) -4_566 -5_556 n
H4 Li H4 84.0313(5) -4_566 -6_666 n
H4 Li H5 138.64580(30) -4_566 1_555 n
H4 Li H5 84.94530(10) -4_566 2_665 n
H4 Li H5 55.21410(30) -4_566 3_565 n
H4 Li H4 84.0302(5) -5_556 -6_666 n
H4 Li H5 55.21340(30) -5_556 1_555 n
H4 Li H5 138.64780(30) -5_556 2_665 n
H4 Li H5 84.94280(10) -5_556 3_565 n
H4 Li H5 84.94360(10) -6_666 1_555 n
H4 Li H5 55.21520(30) -6_666 2_665 n
H4 Li H5 138.64760(30) -6_666 3_565 n
H5 Li H5 119.769 1_555 2_665 n
H5 Li H5 119.7665 1_555 3_565 n
H5 Li H5 119.7697 2_665 3_565 n

loop_
_geom_bond_atom_site_label_1
_geom_bond_atom_site_label_2
_geom_bond_distance
_geom_bond_site_symmetry_2
_geom_bond_publ_flag
H1 H4 2.434120(10) -3_556 n
H1 H5 2.055800(10) -3_556 n
H3 H5 2.264050(20) -1_676 n
H3 H7 2.269150(20) -1_676 n
H3 H7 2.194460(20) -3_666 n
B2 Li 2.52140(10) 1_555 n
B2 Li 2.521410(20) -4_665 n
H4 H1 2.434120(10) -2_556 n
H4 H4 1.986710(10) -5_555 n
H4 H5 2.024030(10) -5_555 n
H4 Li 2.062290(10) -4_665 n
H5 H1 2.055800(10) -2_556 n
H5 H3 2.264050(20) -1_676 n
H5 H4 2.024030(10) -5_555 n
H5 H5 1.998550(10) -5_555 n
B1 Li 2.68330(10) 1_555 n
H7 H3 2.269150(20) -1_676 n
H7 H3 2.194460(20) -2_456 n
Al N1 2.048790(10) -1_566 n
Al N1 2.048790(10) -2_446 n
Al N1 2.048790(10) -3_656 n
Al H3 2.569270(20) -1_566 n
Al H3 2.569270(20) -2_446 n
Al H3 2.569270(20) -3_656 n
Li B2 2.52140(10) 1_555 n
Li B2 2.52140(10) 2_665 n
Li B2 2.52140(10) 3_565 n
Li H4 2.062290(10) -4_565 n
Li H4 2.062340(10) -5_555 n
Li H4 2.062280(10) -6_665 n
Li B1 2.68330(10) 1_555 n
